data_7201170
loop_
_publ_author_name
'Yin, Zhenming'
'Wang, Wuyan'
'Du, Miao'
'Wang, Xiuguang'
'Guo, Jianhua'

_publ_section_title
;
 Crystal engineering of 5,5&#x2032;-bisdiazo-dipyrromethane with
 halogen&#x22EF;\p synthons
;
_journal_issue 11
_journal_name_full CrystEngComm
_journal_page_first 2441
_journal_paper_doi 10.1039/b905568a
_journal_volume 11
_journal_year 2009
_chemical_formula_moiety 'C51 H49 Cl7 N12'
_chemical_formula_sum 'C51 H49 Cl7 N12'
_chemical_formula_weight 1078.17
_chemical_name_systematic
;
?
;
_space_group_IT_number 2
_symmetry_cell_setting triclinic
_symmetry_space_group_name_Hall '-P 1'
_symmetry_space_group_name_H-M 'P -1'
_atom_sites_solution_hydrogens geom
_atom_sites_solution_primary direct
_atom_sites_solution_secondary difmap
_audit_creation_method SHELXL-97
_cell_angle_alpha 96.321(4)
_cell_angle_beta 103.106(4)
_cell_angle_gamma 108.281(6)
_cell_formula_units_Z 2
_cell_length_a 12.100(5)
_cell_length_b 14.317(5)
_cell_length_c 17.195(6)
_cell_measurement_reflns_used 6232
_cell_measurement_temperature 113(2)
_cell_measurement_theta_max 27.8
_cell_measurement_theta_min 1.5
_cell_volume 2701.4(17)
_computing_cell_refinement CrystalClear
_computing_data_collection CrystalClear
_computing_data_reduction CrystalClear
_computing_publication_material 'CrystalStructure 3.7.0'
_computing_structure_refinement 'SHELXL-97 (Sheldrick, 1997)'
_computing_structure_solution 'SHELXS-97 (Sheldrick, 1990)'
_diffrn_ambient_temperature 113(2)
_diffrn_detector_area_resol_mean 7.31
_diffrn_measured_fraction_theta_full 0.998
_diffrn_measured_fraction_theta_max 0.998
_diffrn_measurement_device_type 'Rigaku Saturn'
_diffrn_measurement_method \w
_diffrn_radiation_monochromator confocal
_diffrn_radiation_source 'Rotating anode'
_diffrn_radiation_type MoK\a
_diffrn_radiation_wavelength 0.71070
_diffrn_reflns_av_R_equivalents 0.0444
_diffrn_reflns_av_sigmaI/netI 0.0517
_diffrn_reflns_limit_h_max 14
_diffrn_reflns_limit_h_min -14
_diffrn_reflns_limit_k_max 17
_diffrn_reflns_limit_k_min -16
_diffrn_reflns_limit_l_max 20
_diffrn_reflns_limit_l_min -20
_diffrn_reflns_number 27828
_diffrn_reflns_theta_full 25.00
_diffrn_reflns_theta_max 25.00
_diffrn_reflns_theta_min 1.53
_exptl_absorpt_coefficient_mu 0.414
_exptl_absorpt_correction_T_max 0.9217
_exptl_absorpt_correction_T_min 0.9071
_exptl_absorpt_correction_type multi-scan
_exptl_absorpt_process_details 'Jacobson, R. (1998) Private communication'
_exptl_crystal_colour red
_exptl_crystal_density_diffrn 1.325
_exptl_crystal_density_method 'not measured'
_exptl_crystal_description block
_exptl_crystal_F_000 1116
_exptl_crystal_size_max 0.24
_exptl_crystal_size_mid 0.22
_exptl_crystal_size_min 0.20
_refine_diff_density_max 0.712
_refine_diff_density_min -1.525
_refine_diff_density_rms 0.110
_refine_ls_extinction_method none
_refine_ls_goodness_of_fit_ref 1.056
_refine_ls_hydrogen_treatment constr
_refine_ls_matrix_type full
_refine_ls_number_parameters 635
_refine_ls_number_reflns 9503
_refine_ls_number_restraints 0
_refine_ls_restrained_S_all 1.056
_refine_ls_R_factor_all 0.1063
_refine_ls_R_factor_gt 0.0876
_refine_ls_shift/su_max 0.000
_refine_ls_shift/su_mean 0.000
_refine_ls_structure_factor_coef Fsqd
_refine_ls_weighting_details 'calc w=1/[\s^2^(Fo^2^)+(0.1627P)^2^+5.6889P] where P=(Fo^2^+2Fc^2^)/3'
_refine_ls_weighting_scheme calc
_refine_ls_wR_factor_gt 0.2593
_refine_ls_wR_factor_ref 0.2788
_reflns_number_gt 7407
_reflns_number_total 9503
_reflns_threshold_expression >2sigma(I)
_cod_data_source_file b905568a.txt
_cod_data_source_block shelxl
_cod_database_code 7201170

loop_
_symmetry_equiv_pos_as_xyz
'x, y, z'
'-x, -y, -z'

loop_
_atom_site_label
_atom_site_type_symbol
_atom_site_fract_x
_atom_site_fract_y
_atom_site_fract_z
_atom_site_U_iso_or_equiv
_atom_site_adp_type
_atom_site_occupancy
_atom_site_symmetry_multiplicity
_atom_site_calc_flag
_atom_site_refinement_flags
_atom_site_disorder_assembly
_atom_site_disorder_group
Cl1 Cl 0.31386(13) 1.61569(9) 0.46009(9) 0.0468(4) Uani 1 1 d . . .
Cl2 Cl -0.39369(12) 0.51677(12) 0.33091(9) 0.0526(4) Uani 1 1 d . . .
Cl3 Cl 1.02142(10) 0.39361(9) 0.36631(9) 0.0426(4) Uani 1 1 d . . .
Cl4 Cl 0.08235(17) -0.49808(10) -0.16112(9) 0.0575(5) Uani 1 1 d . . .
N1 N 0.3610(3) 1.0920(2) 0.1940(2) 0.0189(7) Uani 1 1 d . . .
H1' H 0.3964 1.1051 0.2467 0.023 Uiso 1 1 calc R . .
N2 N 0.2866(3) 1.2322(3) 0.1895(2) 0.0248(8) Uani 1 1 d . . .
N3 N 0.3202(3) 1.2485(3) 0.2681(2) 0.0216(8) Uani 1 1 d . . .
N4 N 0.2752(3) 0.8544(2) 0.2345(2) 0.0196(7) Uani 1 1 d . . .
H4' H 0.2115 0.8520 0.1963 0.023 Uiso 1 1 calc R . .
N5 N 0.1691(3) 0.7590(3) 0.3229(2) 0.0248(8) Uani 1 1 d . . .
N6 N 0.0696(3) 0.7633(3) 0.2792(2) 0.0220(8) Uani 1 1 d . . .
N7 N 0.2848(3) 0.0889(2) 0.36951(19) 0.0158(7) Uani 1 1 d . . .
H7' H 0.2898 0.1250 0.3314 0.019 Uiso 1 1 calc R . .
N8 N 0.5017(3) 0.1220(3) 0.4258(2) 0.0198(7) Uani 1 1 d . . .
N9 N 0.5183(3) 0.1648(2) 0.3650(2) 0.0197(7) Uani 1 1 d . . .
N10 N 0.0416(3) -0.0580(2) 0.21119(19) 0.0181(7) Uani 1 1 d . . .
H10' H 0.0662 -0.1031 0.2334 0.022 Uiso 1 1 calc R . .
N11 N 0.0025(3) -0.1317(3) 0.0666(2) 0.0240(8) Uani 1 1 d . . .
N12 N 0.0530(3) -0.1942(3) 0.0907(2) 0.0231(8) Uani 1 1 d . . .
C1 C 0.3556(4) 1.3567(3) 0.3933(3) 0.0247(9) Uani 1 1 d . . .
H1 H 0.3821 1.3092 0.4193 0.030 Uiso 1 1 calc R . .
C2 C 0.3549(4) 1.4408(3) 0.4398(3) 0.0277(10) Uani 1 1 d . . .
H2 H 0.3798 1.4515 0.4976 0.033 Uiso 1 1 calc R . .
C3 C 0.3170(4) 1.5103(3) 0.4007(3) 0.0316(11) Uani 1 1 d . . .
C4 C 0.2806(4) 1.4963(3) 0.3161(3) 0.0321(10) Uani 1 1 d . . .
H4 H 0.2561 1.5448 0.2904 0.038 Uiso 1 1 calc R . .
C5 C 0.2807(4) 1.4104(3) 0.2699(3) 0.0275(10) Uani 1 1 d . . .
H5 H 0.2556 1.3997 0.2121 0.033 Uiso 1 1 calc R . .
C6 C 0.3178(4) 1.3397(3) 0.3083(3) 0.0216(9) Uani 1 1 d . . .
C7 C 0.2999(4) 1.1478(3) 0.1538(2) 0.0222(9) Uani 1 1 d . . .
C8 C 0.2562(4) 1.1021(4) 0.0714(3) 0.0305(10) Uani 1 1 d . . .
H8 H 0.2118 1.1243 0.0290 0.037 Uiso 1 1 calc R . .
C9 C 0.2902(4) 1.0172(3) 0.0631(2) 0.0265(10) Uani 1 1 d . . .
H9 H 0.2705 0.9702 0.0141 0.032 Uiso 1 1 calc R . .
C10 C 0.3582(4) 1.0138(3) 0.1398(2) 0.0195(8) Uani 1 1 d . . .
C11 C 0.4288(4) 0.9461(3) 0.1647(2) 0.0215(9) Uani 1 1 d . . .
C12 C 0.5664(4) 1.0092(4) 0.1926(3) 0.0272(10) Uani 1 1 d . . .
H12A H 0.5833 1.0581 0.2430 0.033 Uiso 1 1 calc R . .
H12B H 0.6121 0.9639 0.2060 0.033 Uiso 1 1 calc R . .
C13 C 0.6128(5) 1.0656(5) 0.1303(3) 0.0435(13) Uani 1 1 d . . .
H13A H 0.6018 1.0177 0.0814 0.065 Uiso 1 1 calc R . .
H13B H 0.6990 1.1055 0.1533 0.065 Uiso 1 1 calc R . .
H13C H 0.5675 1.1102 0.1160 0.065 Uiso 1 1 calc R . .
C14 C 0.3986(4) 0.8592(4) 0.0912(3) 0.0305(10) Uani 1 1 d . . .
H14A H 0.3096 0.8250 0.0721 0.037 Uiso 1 1 calc R . .
H14B H 0.4248 0.8887 0.0461 0.037 Uiso 1 1 calc R . .
C15 C 0.4569(6) 0.7810(4) 0.1091(4) 0.0548(17) Uani 1 1 d . . .
H15A H 0.5453 0.8129 0.1245 0.082 Uiso 1 1 calc R . .
H15B H 0.4308 0.7283 0.0604 0.082 Uiso 1 1 calc R . .
H15C H 0.4323 0.7514 0.1539 0.082 Uiso 1 1 calc R . .
C16 C 0.3936(4) 0.9011(3) 0.2359(2) 0.0210(9) Uani 1 1 d . . .
C17 C 0.4668(4) 0.8889(3) 0.3072(3) 0.0273(10) Uani 1 1 d . . .
H17 H 0.5528 0.9146 0.3245 0.033 Uiso 1 1 calc R . .
C18 C 0.3910(4) 0.8323(4) 0.3482(3) 0.0313(10) Uani 1 1 d . . .
H18 H 0.4162 0.8119 0.3979 0.038 Uiso 1 1 calc R . .
C19 C 0.2719(4) 0.8110(3) 0.3032(3) 0.0242(9) Uani 1 1 d . . .
C20 C -0.0367(4) 0.7034(3) 0.2960(2) 0.0226(9) Uani 1 1 d . . .
C21 C -0.0386(4) 0.6407(3) 0.3535(3) 0.0265(10) Uani 1 1 d . . .
H21 H 0.0351 0.6370 0.3846 0.032 Uiso 1 1 calc R . .
C22 C -0.1472(4) 0.5845(3) 0.3647(3) 0.0319(11) Uani 1 1 d . . .
H22 H -0.1487 0.5421 0.4036 0.038 Uiso 1 1 calc R . .
C23 C -0.2556(4) 0.5901(4) 0.3185(3) 0.0347(11) Uani 1 1 d . . .
C24 C -0.2555(4) 0.6507(4) 0.2608(3) 0.0380(12) Uani 1 1 d . . .
H24 H -0.3295 0.6533 0.2292 0.046 Uiso 1 1 calc R . .
C25 C -0.1463(4) 0.7073(3) 0.2499(3) 0.0306(10) Uani 1 1 d . . .
H25 H -0.1455 0.7492 0.2107 0.037 Uiso 1 1 calc R . .
C26 C 0.7401(4) 0.2181(3) 0.4310(3) 0.0219(9) Uani 1 1 d . . .
H26 H 0.7278 0.1826 0.4736 0.026 Uiso 1 1 calc R . .
C27 C 0.8571(4) 0.2728(3) 0.4291(3) 0.0266(10) Uani 1 1 d . . .
H27 H 0.9249 0.2742 0.4705 0.032 Uiso 1 1 calc R . .
C28 C 0.8748(4) 0.3249(3) 0.3674(3) 0.0276(10) Uani 1 1 d . . .
C29 C 0.7774(4) 0.3239(3) 0.3058(3) 0.0327(11) Uani 1 1 d . . .
H29 H 0.7904 0.3597 0.2634 0.039 Uiso 1 1 calc R . .
C30 C 0.6607(4) 0.2698(3) 0.3073(3) 0.0277(10) Uani 1 1 d . . .
H30 H 0.5933 0.2690 0.2658 0.033 Uiso 1 1 calc R . .
C31 C 0.6416(4) 0.2166(3) 0.3693(2) 0.0205(9) Uani 1 1 d . . .
C32 C 0.3825(4) 0.0777(3) 0.4229(2) 0.0189(8) Uani 1 1 d . . .
C33 C 0.3368(4) 0.0139(3) 0.4729(3) 0.0238(9) Uani 1 1 d . . .
H33 H 0.3828 -0.0069 0.5156 0.029 Uiso 1 1 calc R . .
C34 C 0.2103(4) -0.0136(3) 0.4484(2) 0.0216(9) Uani 1 1 d . . .
H34 H 0.1548 -0.0578 0.4708 0.026 Uiso 1 1 calc R . .
C35 C 0.1802(3) 0.0353(3) 0.3851(2) 0.0166(8) Uani 1 1 d . . .
C36 C 0.0601(3) 0.0453(3) 0.3448(2) 0.0165(8) Uani 1 1 d . . .
C37 C 0.0700(4) 0.1554(3) 0.3748(2) 0.0189(8) Uani 1 1 d . . .
H37A H 0.1258 0.2005 0.3495 0.023 Uiso 1 1 calc R . .
H37B H -0.0107 0.1610 0.3549 0.023 Uiso 1 1 calc R . .
C38 C 0.1147(4) 0.1924(3) 0.4668(3) 0.0266(9) Uani 1 1 d . . .
H38A H 0.0580 0.1508 0.4925 0.040 Uiso 1 1 calc R . .
H38B H 0.1198 0.2623 0.4797 0.040 Uiso 1 1 calc R . .
H38C H 0.1950 0.1880 0.4874 0.040 Uiso 1 1 calc R . .
C39 C -0.0424(3) -0.0310(3) 0.3699(2) 0.0213(9) Uani 1 1 d . . .
H39A H -0.0372 -0.0984 0.3578 0.026 Uiso 1 1 calc R . .
H39B H -0.0282 -0.0130 0.4295 0.026 Uiso 1 1 calc R . .
C40 C -0.1708(4) -0.0365(4) 0.3277(3) 0.0311(10) Uani 1 1 d . . .
H40A H -0.1790 0.0287 0.3421 0.047 Uiso 1 1 calc R . .
H40B H -0.2296 -0.0879 0.3454 0.047 Uiso 1 1 calc R . .
H40C H -0.1860 -0.0538 0.2686 0.047 Uiso 1 1 calc R . .
C41 C 0.0346(3) 0.0255(3) 0.2530(2) 0.0165(8) Uani 1 1 d . . .
C42 C -0.0061(4) 0.0778(3) 0.1961(2) 0.0244(9) Uani 1 1 d . . .
H42 H -0.0178 0.1399 0.2082 0.029 Uiso 1 1 calc R . .
C43 C -0.0271(4) 0.0240(3) 0.1183(3) 0.0272(10) Uani 1 1 d . . .
H43 H -0.0567 0.0419 0.0682 0.033 Uiso 1 1 calc R . .
C44 C 0.0035(4) -0.0610(3) 0.1275(2) 0.0223(9) Uani 1 1 d . . .
C45 C 0.0514(4) -0.2673(3) 0.0262(3) 0.0248(9) Uani 1 1 d . . .
C46 C 0.0036(4) -0.2719(4) -0.0571(3) 0.0312(10) Uani 1 1 d . . .
H46 H -0.0359 -0.2267 -0.0740 0.037 Uiso 1 1 calc R . .
C47 C 0.0136(5) -0.3418(4) -0.1149(3) 0.0356(11) Uani 1 1 d . . .
H47 H -0.0176 -0.3442 -0.1713 0.043 Uiso 1 1 calc R . .
C48 C 0.0701(5) -0.4086(4) -0.0891(3) 0.0381(12) Uani 1 1 d . . .
C49 C 0.1152(5) -0.4067(4) -0.0065(3) 0.0407(12) Uani 1 1 d . . .
H49 H 0.1521 -0.4534 0.0103 0.049 Uiso 1 1 calc R . .
C50 C 0.1054(4) -0.3362(3) 0.0503(3) 0.0308(10) Uani 1 1 d . . .
H50 H 0.1359 -0.3345 0.1067 0.037 Uiso 1 1 calc R . .
C51 C 0.3912(10) 0.3914(7) 0.0750(6) 0.097(3) Uani 1 1 d . . .
H51 H 0.3461 0.3490 0.1081 0.116 Uiso 1 1 calc R . .
Cl5 Cl 0.3957(3) 0.51393(19) 0.10320(17) 0.1062(8) Uani 1 1 d . . .
Cl6 Cl 0.3123(3) 0.3420(2) -0.02826(17) 0.1246(10) Uani 1 1 d . . .
Cl7 Cl 0.5378(3) 0.3858(2) 0.09695(17) 0.1166(9) Uani 1 1 d . . .

loop_
_atom_site_aniso_label
_atom_site_aniso_U_11
_atom_site_aniso_U_22
_atom_site_aniso_U_33
_atom_site_aniso_U_23
_atom_site_aniso_U_13
_atom_site_aniso_U_12
Cl1 0.0600(9) 0.0294(7) 0.0528(8) -0.0033(6) 0.0185(7) 0.0197(6)
Cl2 0.0354(7) 0.0627(9) 0.0499(8) 0.0105(7) 0.0211(6) -0.0025(6)
Cl3 0.0213(6) 0.0351(7) 0.0723(9) 0.0201(6) 0.0176(6) 0.0046(5)
Cl4 0.0984(13) 0.0362(7) 0.0467(8) -0.0014(6) 0.0378(8) 0.0261(8)
N1 0.0190(17) 0.0218(17) 0.0163(16) 0.0035(14) 0.0050(13) 0.0075(14)
N2 0.0242(19) 0.0265(19) 0.0216(18) 0.0016(15) 0.0032(15) 0.0094(16)
N3 0.0221(18) 0.0211(18) 0.0215(18) 0.0054(14) 0.0054(14) 0.0072(15)
N4 0.0200(17) 0.0231(18) 0.0157(16) 0.0044(14) 0.0027(13) 0.0090(15)
N5 0.0245(19) 0.0253(19) 0.0232(18) 0.0079(15) 0.0040(15) 0.0076(16)
N6 0.0227(18) 0.0230(18) 0.0194(17) 0.0024(14) 0.0039(14) 0.0088(15)
N7 0.0141(16) 0.0201(17) 0.0134(15) 0.0051(13) 0.0017(12) 0.0070(14)
N8 0.0178(17) 0.0243(18) 0.0189(17) 0.0059(14) 0.0063(14) 0.0081(14)
N9 0.0162(17) 0.0227(18) 0.0195(17) 0.0031(14) 0.0053(13) 0.0061(14)
N10 0.0166(16) 0.0238(18) 0.0137(16) 0.0048(13) 0.0022(13) 0.0079(14)
N11 0.0260(19) 0.0267(19) 0.0163(17) 0.0010(14) 0.0011(14) 0.0097(16)
N12 0.0260(19) 0.0241(18) 0.0169(17) 0.0020(14) 0.0032(14) 0.0085(16)
C1 0.021(2) 0.026(2) 0.026(2) 0.0052(18) 0.0049(17) 0.0077(18)
C2 0.025(2) 0.024(2) 0.029(2) 0.0002(18) 0.0075(19) 0.0040(19)
C3 0.026(2) 0.023(2) 0.042(3) -0.001(2) 0.012(2) 0.0034(19)
C4 0.032(2) 0.027(2) 0.041(3) 0.009(2) 0.010(2) 0.015(2)
C5 0.028(2) 0.025(2) 0.031(2) 0.0099(19) 0.0088(19) 0.0103(19)
C6 0.0157(19) 0.022(2) 0.027(2) 0.0044(17) 0.0072(16) 0.0058(17)
C7 0.021(2) 0.027(2) 0.018(2) 0.0059(17) 0.0018(16) 0.0101(18)
C8 0.038(3) 0.035(3) 0.019(2) 0.0057(19) 0.0031(19) 0.018(2)
C9 0.032(2) 0.034(2) 0.0137(19) 0.0001(17) 0.0061(17) 0.014(2)
C10 0.0181(19) 0.023(2) 0.0167(19) 0.0036(16) 0.0056(15) 0.0061(17)
C11 0.021(2) 0.026(2) 0.019(2) 0.0019(17) 0.0058(16) 0.0097(18)
C12 0.023(2) 0.038(3) 0.025(2) 0.0088(19) 0.0098(18) 0.014(2)
C13 0.029(3) 0.066(4) 0.036(3) 0.018(3) 0.016(2) 0.009(3)
C14 0.039(3) 0.036(3) 0.022(2) 0.0020(19) 0.0108(19) 0.019(2)
C15 0.081(4) 0.048(3) 0.043(3) -0.007(3) 0.007(3) 0.045(3)
C16 0.021(2) 0.023(2) 0.019(2) 0.0024(16) 0.0047(16) 0.0078(17)
C17 0.022(2) 0.034(2) 0.024(2) 0.0085(19) 0.0015(17) 0.0093(19)
C18 0.025(2) 0.040(3) 0.026(2) 0.014(2) 0.0002(18) 0.010(2)
C19 0.026(2) 0.025(2) 0.022(2) 0.0053(17) 0.0058(17) 0.0091(18)
C20 0.025(2) 0.020(2) 0.020(2) -0.0005(16) 0.0065(17) 0.0058(17)
C21 0.031(2) 0.026(2) 0.020(2) -0.0003(17) 0.0070(18) 0.0087(19)
C22 0.039(3) 0.029(2) 0.026(2) 0.0073(19) 0.015(2) 0.005(2)
C23 0.029(2) 0.033(3) 0.037(3) -0.001(2) 0.016(2) 0.000(2)
C24 0.025(2) 0.045(3) 0.038(3) 0.006(2) 0.006(2) 0.008(2)
C25 0.027(2) 0.030(2) 0.031(2) 0.006(2) 0.0034(19) 0.008(2)
C26 0.019(2) 0.023(2) 0.023(2) 0.0022(17) 0.0039(16) 0.0074(17)
C27 0.017(2) 0.029(2) 0.031(2) 0.0001(19) 0.0030(18) 0.0096(18)
C28 0.020(2) 0.020(2) 0.042(3) 0.0047(19) 0.0128(19) 0.0040(18)
C29 0.031(3) 0.030(2) 0.038(3) 0.014(2) 0.014(2) 0.007(2)
C30 0.020(2) 0.027(2) 0.033(2) 0.0080(19) 0.0050(18) 0.0045(18)
C31 0.018(2) 0.019(2) 0.022(2) 0.0007(16) 0.0067(16) 0.0042(17)
C32 0.0170(19) 0.022(2) 0.0180(19) 0.0055(16) 0.0021(15) 0.0087(17)
C33 0.021(2) 0.033(2) 0.020(2) 0.0109(18) 0.0057(17) 0.0111(19)
C34 0.018(2) 0.026(2) 0.022(2) 0.0100(17) 0.0070(16) 0.0072(17)
C35 0.0160(19) 0.021(2) 0.0139(18) 0.0027(15) 0.0057(15) 0.0062(16)
C36 0.0138(19) 0.022(2) 0.0143(19) 0.0024(15) 0.0040(15) 0.0076(16)
C37 0.0166(19) 0.021(2) 0.019(2) 0.0021(16) 0.0044(16) 0.0074(16)
C38 0.033(2) 0.025(2) 0.021(2) -0.0013(17) 0.0074(18) 0.0111(19)
C39 0.0146(19) 0.025(2) 0.022(2) 0.0026(17) 0.0041(16) 0.0057(17)
C40 0.016(2) 0.037(3) 0.038(3) 0.009(2) 0.0063(19) 0.0059(19)
C41 0.0137(18) 0.021(2) 0.0152(19) 0.0020(15) 0.0025(15) 0.0073(16)
C42 0.029(2) 0.027(2) 0.019(2) 0.0020(17) 0.0024(17) 0.0172(19)
C43 0.031(2) 0.031(2) 0.018(2) 0.0043(18) -0.0026(18) 0.016(2)
C44 0.025(2) 0.027(2) 0.0139(19) 0.0020(16) 0.0007(16) 0.0120(18)
C45 0.024(2) 0.025(2) 0.020(2) -0.0014(17) 0.0026(17) 0.0047(18)
C46 0.039(3) 0.033(2) 0.020(2) 0.0028(19) 0.0020(19) 0.016(2)
C47 0.048(3) 0.033(3) 0.020(2) -0.0027(19) 0.007(2) 0.010(2)
C48 0.052(3) 0.030(3) 0.031(3) -0.004(2) 0.020(2) 0.011(2)
C49 0.050(3) 0.030(3) 0.045(3) 0.003(2) 0.016(2) 0.017(2)
C50 0.036(3) 0.027(2) 0.026(2) -0.0011(19) 0.006(2) 0.010(2)
C51 0.130(8) 0.092(6) 0.087(6) 0.036(5) 0.053(6) 0.041(6)
Cl5 0.133(2) 0.0865(16) 0.1092(19) 0.0377(14) 0.0409(16) 0.0403(15)
Cl6 0.131(2) 0.123(2) 0.0884(18) 0.0247(16) 0.0189(16) 0.0081(18)
Cl7 0.134(2) 0.139(2) 0.0948(18) 0.0245(16) 0.0433(16) 0.063(2)

loop_
_atom_type_symbol
_atom_type_description
_atom_type_scat_dispersion_real
_atom_type_scat_dispersion_imag
_atom_type_scat_source
C C 0.0033 0.0016 'International Tables Vol C Tables 4.2.6.8 and 6.1.1.4'
H H 0.0000 0.0000 'International Tables Vol C Tables 4.2.6.8 and 6.1.1.4'
N N 0.0061 0.0033 'International Tables Vol C Tables 4.2.6.8 and 6.1.1.4'
Cl Cl 0.1484 0.1585 'International Tables Vol C Tables 4.2.6.8 and 6.1.1.4'

loop_
_geom_angle_atom_site_label_1
_geom_angle_atom_site_label_2
_geom_angle_atom_site_label_3
_geom_angle
_geom_angle_site_symmetry_1
_geom_angle_site_symmetry_3
_geom_angle_publ_flag
C10 N1 C7 109.8(3) . . ?
C10 N1 H1' 125.1 . . ?
C7 N1 H1' 125.1 . . ?
N3 N2 C7 113.5(3) . . ?
N2 N3 C6 115.7(3) . . ?
C16 N4 C19 109.0(3) . . ?
C16 N4 H4' 125.5 . . ?
C19 N4 H4' 125.5 . . ?
N6 N5 C19 115.3(3) . . ?
N5 N6 C20 114.8(3) . . ?
C35 N7 C32 109.5(3) . . ?
C35 N7 H7' 125.2 . . ?
C32 N7 H7' 125.2 . . ?
N9 N8 C32 114.0(3) . . ?
N8 N9 C31 114.8(3) . . ?
C41 N10 C44 109.4(3) . . ?
C41 N10 H10' 125.3 . . ?
C44 N10 H10' 125.3 . . ?
N12 N11 C44 115.0(3) . . ?
N11 N12 C45 114.2(3) . . ?
C2 C1 C6 121.1(4) . . ?
C2 C1 H1 119.5 . . ?
C6 C1 H1 119.5 . . ?
C1 C2 C3 118.8(4) . . ?
C1 C2 H2 120.6 . . ?
C3 C2 H2 120.6 . . ?
C4 C3 C2 121.5(4) . . ?
C4 C3 Cl1 120.0(4) . . ?
C2 C3 Cl1 118.5(4) . . ?
C5 C4 C3 119.1(4) . . ?
C5 C4 H4 120.5 . . ?
C3 C4 H4 120.5 . . ?
C4 C5 C6 120.1(4) . . ?
C4 C5 H5 120.0 . . ?
C6 C5 H5 120.0 . . ?
C1 C6 C5 119.5(4) . . ?
C1 C6 N3 115.0(4) . . ?
C5 C6 N3 125.5(4) . . ?
N2 C7 N1 125.3(4) . . ?
N2 C7 C8 127.2(4) . . ?
N1 C7 C8 107.4(4) . . ?
C7 C8 C9 107.2(4) . . ?
C7 C8 H8 126.4 . . ?
C9 C8 H8 126.4 . . ?
C10 C9 C8 108.0(4) . . ?
C10 C9 H9 126.0 . . ?
C8 C9 H9 126.0 . . ?
N1 C10 C9 107.5(4) . . ?
N1 C10 C11 121.6(3) . . ?
C9 C10 C11 130.7(4) . . ?
C10 C11 C16 110.1(3) . . ?
C10 C11 C12 109.1(3) . . ?
C16 C11 C12 108.5(3) . . ?
C10 C11 C14 109.1(3) . . ?
C16 C11 C14 108.9(3) . . ?
C12 C11 C14 111.1(3) . . ?
C13 C12 C11 114.6(4) . . ?
C13 C12 H12A 108.6 . . ?
C11 C12 H12A 108.6 . . ?
C13 C12 H12B 108.6 . . ?
C11 C12 H12B 108.6 . . ?
H12A C12 H12B 107.6 . . ?
C12 C13 H13A 109.5 . . ?
C12 C13 H13B 109.5 . . ?
H13A C13 H13B 109.5 . . ?
C12 C13 H13C 109.5 . . ?
H13A C13 H13C 109.5 . . ?
H13B C13 H13C 109.5 . . ?
C15 C14 C11 115.0(4) . . ?
C15 C14 H14A 108.5 . . ?
C11 C14 H14A 108.5 . . ?
C15 C14 H14B 108.5 . . ?
C11 C14 H14B 108.5 . . ?
H14A C14 H14B 107.5 . . ?
C14 C15 H15A 109.5 . . ?
C14 C15 H15B 109.5 . . ?
H15A C15 H15B 109.5 . . ?
C14 C15 H15C 109.5 . . ?
H15A C15 H15C 109.5 . . ?
H15B C15 H15C 109.5 . . ?
N4 C16 C17 107.6(4) . . ?
N4 C16 C11 122.2(3) . . ?
C17 C16 C11 129.9(4) . . ?
C18 C17 C16 108.0(4) . . ?
C18 C17 H17 126.0 . . ?
C16 C17 H17 126.0 . . ?
C19 C18 C17 107.8(4) . . ?
C19 C18 H18 126.1 . . ?
C17 C18 H18 126.1 . . ?
N5 C19 C18 126.8(4) . . ?
N5 C19 N4 125.7(4) . . ?
C18 C19 N4 107.5(4) . . ?
C25 C20 C21 119.4(4) . . ?
C25 C20 N6 116.1(4) . . ?
C21 C20 N6 124.5(4) . . ?
C22 C21 C20 120.0(4) . . ?
C22 C21 H21 120.0 . . ?
C20 C21 H21 120.0 . . ?
C21 C22 C23 119.7(4) . . ?
C21 C22 H22 120.2 . . ?
C23 C22 H22 120.2 . . ?
C24 C23 C22 121.0(4) . . ?
C24 C23 Cl2 119.1(4) . . ?
C22 C23 Cl2 119.8(4) . . ?
C25 C24 C23 119.1(5) . . ?
C25 C24 H24 120.4 . . ?
C23 C24 H24 120.4 . . ?
C24 C25 C20 120.7(4) . . ?
C24 C25 H25 119.6 . . ?
C20 C25 H25 119.6 . . ?
C27 C26 C31 118.9(4) . . ?
C27 C26 H26 120.5 . . ?
C31 C26 H26 120.5 . . ?
C28 C27 C26 120.4(4) . . ?
C28 C27 H27 119.8 . . ?
C26 C27 H27 119.8 . . ?
C27 C28 C29 121.1(4) . . ?
C27 C28 Cl3 119.8(4) . . ?
C29 C28 Cl3 119.1(4) . . ?
C30 C29 C28 118.9(4) . . ?
C30 C29 H29 120.5 . . ?
C28 C29 H29 120.5 . . ?
C29 C30 C31 120.6(4) . . ?
C29 C30 H30 119.7 . . ?
C31 C30 H30 119.7 . . ?
C30 C31 C26 120.1(4) . . ?
C30 C31 N9 115.5(4) . . ?
C26 C31 N9 124.4(4) . . ?
N8 C32 N7 125.7(4) . . ?
N8 C32 C33 126.7(4) . . ?
N7 C32 C33 107.6(3) . . ?
C32 C33 C34 107.1(4) . . ?
C32 C33 H33 126.5 . . ?
C34 C33 H33 126.5 . . ?
C35 C34 C33 107.9(4) . . ?
C35 C34 H34 126.0 . . ?
C33 C34 H34 126.0 . . ?
N7 C35 C34 107.8(3) . . ?
N7 C35 C36 121.5(3) . . ?
C34 C35 C36 130.2(3) . . ?
C41 C36 C35 110.8(3) . . ?
C41 C36 C39 109.8(3) . . ?
C35 C36 C39 108.9(3) . . ?
C41 C36 C37 108.8(3) . . ?
C35 C36 C37 107.3(3) . . ?
C39 C36 C37 111.2(3) . . ?
C38 C37 C36 115.3(3) . . ?
C38 C37 H37A 108.5 . . ?
C36 C37 H37A 108.5 . . ?
C38 C37 H37B 108.5 . . ?
C36 C37 H37B 108.5 . . ?
H37A C37 H37B 107.5 . . ?
C37 C38 H38A 109.5 . . ?
C37 C38 H38B 109.5 . . ?
H38A C38 H38B 109.5 . . ?
C37 C38 H38C 109.5 . . ?
H38A C38 H38C 109.5 . . ?
H38B C38 H38C 109.5 . . ?
C40 C39 C36 114.9(3) . . ?
C40 C39 H39A 108.5 . . ?
C36 C39 H39A 108.5 . . ?
C40 C39 H39B 108.5 . . ?
C36 C39 H39B 108.5 . . ?
H39A C39 H39B 107.5 . . ?
C39 C40 H40A 109.5 . . ?
C39 C40 H40B 109.5 . . ?
H40A C40 H40B 109.5 . . ?
C39 C40 H40C 109.5 . . ?
H40A C40 H40C 109.5 . . ?
H40B C40 H40C 109.5 . . ?
N10 C41 C42 107.5(3) . . ?
N10 C41 C36 121.8(3) . . ?
C42 C41 C36 130.5(4) . . ?
C41 C42 C43 108.6(4) . . ?
C41 C42 H42 125.7 . . ?
C43 C42 H42 125.7 . . ?
C44 C43 C42 107.4(4) . . ?
C44 C43 H43 126.3 . . ?
C42 C43 H43 126.3 . . ?
N11 C44 C43 126.6(4) . . ?
N11 C44 N10 126.2(4) . . ?
C43 C44 N10 107.1(4) . . ?
C50 C45 C46 119.3(4) . . ?
C50 C45 N12 115.6(4) . . ?
C46 C45 N12 125.1(4) . . ?
C47 C46 C45 120.5(4) . . ?
C47 C46 H46 119.8 . . ?
C45 C46 H46 119.8 . . ?
C46 C47 C48 119.1(4) . . ?
C46 C47 H47 120.5 . . ?
C48 C47 H47 120.5 . . ?
C49 C48 C47 121.1(4) . . ?
C49 C48 Cl4 119.1(4) . . ?
C47 C48 Cl4 119.7(4) . . ?
C50 C49 C48 119.2(5) . . ?
C50 C49 H49 120.4 . . ?
C48 C49 H49 120.4 . . ?
C49 C50 C45 120.8(4) . . ?
C49 C50 H50 119.6 . . ?
C45 C50 H50 119.6 . . ?
Cl5 C51 Cl7 111.1(6) . . ?
Cl5 C51 Cl6 111.1(5) . . ?
Cl7 C51 Cl6 111.4(5) . . ?
Cl5 C51 H51 107.7 . . ?
Cl7 C51 H51 107.7 . . ?
Cl6 C51 H51 107.7 . . ?

loop_
_geom_bond_atom_site_label_1
_geom_bond_atom_site_label_2
_geom_bond_distance
_geom_bond_site_symmetry_2
_geom_bond_publ_flag
Cl1 C3 1.742(5) . ?
Cl2 C23 1.746(5) . ?
Cl3 C28 1.744(4) . ?
Cl4 C48 1.746(5) . ?
N1 C10 1.363(5) . ?
N1 C7 1.388(5) . ?
N1 H1' 0.8800 . ?
N2 N3 1.291(5) . ?
N2 C7 1.365(6) . ?
N3 C6 1.420(5) . ?
N4 C16 1.372(5) . ?
N4 C19 1.397(5) . ?
N4 H4' 0.8800 . ?
N5 N6 1.291(5) . ?
N5 C19 1.371(6) . ?
N6 C20 1.416(5) . ?
N7 C35 1.361(5) . ?
N7 C32 1.387(5) . ?
N7 H7' 0.8800 . ?
N8 N9 1.291(5) . ?
N8 C32 1.369(5) . ?
N9 C31 1.422(5) . ?
N10 C41 1.362(5) . ?
N10 C44 1.399(5) . ?
N10 H10' 0.8800 . ?
N11 N12 1.287(5) . ?
N11 C44 1.370(5) . ?
N12 C45 1.431(5) . ?
C1 C2 1.374(6) . ?
C1 C6 1.397(6) . ?
C1 H1 0.9500 . ?
C2 C3 1.396(7) . ?
C2 H2 0.9500 . ?
C3 C4 1.392(7) . ?
C4 C5 1.389(6) . ?
C4 H4 0.9500 . ?
C5 C6 1.400(6) . ?
C5 H5 0.9500 . ?
C7 C8 1.398(6) . ?
C8 C9 1.403(6) . ?
C8 H8 0.9500 . ?
C9 C10 1.402(6) . ?
C9 H9 0.9500 . ?
C10 C11 1.516(6) . ?
C11 C16 1.527(6) . ?
C11 C12 1.555(6) . ?
C11 C14 1.562(6) . ?
C12 C13 1.514(6) . ?
C12 H12A 0.9900 . ?
C12 H12B 0.9900 . ?
C13 H13A 0.9800 . ?
C13 H13B 0.9800 . ?
C13 H13C 0.9800 . ?
C14 C15 1.524(7) . ?
C14 H14A 0.9900 . ?
C14 H14B 0.9900 . ?
C15 H15A 0.9800 . ?
C15 H15B 0.9800 . ?
C15 H15C 0.9800 . ?
C16 C17 1.403(6) . ?
C17 C18 1.395(6) . ?
C17 H17 0.9500 . ?
C18 C19 1.391(6) . ?
C18 H18 0.9500 . ?
C20 C25 1.404(6) . ?
C20 C21 1.406(6) . ?
C21 C22 1.378(6) . ?
C21 H21 0.9500 . ?
C22 C23 1.402(7) . ?
C22 H22 0.9500 . ?
C23 C24 1.389(7) . ?
C24 C25 1.383(7) . ?
C24 H24 0.9500 . ?
C25 H25 0.9500 . ?
C26 C27 1.396(6) . ?
C26 C31 1.398(6) . ?
C26 H26 0.9500 . ?
C27 C28 1.380(7) . ?
C27 H27 0.9500 . ?
C28 C29 1.389(7) . ?
C29 C30 1.389(6) . ?
C29 H29 0.9500 . ?
C30 C31 1.397(6) . ?
C30 H30 0.9500 . ?
C32 C33 1.396(6) . ?
C33 C34 1.404(6) . ?
C33 H33 0.9500 . ?
C34 C35 1.399(6) . ?
C34 H34 0.9500 . ?
C35 C36 1.520(5) . ?
C36 C41 1.516(5) . ?
C36 C39 1.553(5) . ?
C36 C37 1.562(5) . ?
C37 C38 1.526(5) . ?
C37 H37A 0.9900 . ?
C37 H37B 0.9900 . ?
C38 H38A 0.9800 . ?
C38 H38B 0.9800 . ?
C38 H38C 0.9800 . ?
C39 C40 1.531(6) . ?
C39 H39A 0.9900 . ?
C39 H39B 0.9900 . ?
C40 H40A 0.9800 . ?
C40 H40B 0.9800 . ?
C40 H40C 0.9800 . ?
C41 C42 1.391(6) . ?
C42 C43 1.395(6) . ?
C42 H42 0.9500 . ?
C43 C44 1.392(6) . ?
C43 H43 0.9500 . ?
C45 C50 1.395(6) . ?
C45 C46 1.404(6) . ?
C46 C47 1.383(7) . ?
C46 H46 0.9500 . ?
C47 C48 1.395(7) . ?
C47 H47 0.9500 . ?
C48 C49 1.395(7) . ?
C49 C50 1.378(7) . ?
C49 H49 0.9500 . ?
C50 H50 0.9500 . ?
C51 Cl5 1.749(10) . ?
C51 Cl7 1.758(11) . ?
C51 Cl6 1.759(10) . ?
C51 H51 1.0000 . ?

loop_
_geom_hbond_atom_site_label_D
_geom_hbond_atom_site_label_H
_geom_hbond_atom_site_label_A
_geom_hbond_distance_DH
_geom_hbond_distance_HA
_geom_hbond_distance_DA
_geom_hbond_angle_DHA
_geom_hbond_site_symmetry_A
N10 H10' N6 0.88 2.16 3.009(5) 163.0 1_545
N7 H7' N3 0.88 2.16 3.009(5) 163.4 1_545
N4 H4' N12 0.88 2.19 3.043(5) 164.5 1_565
N1 H1' N9 0.88 2.12 2.982(5) 164.9 1_565

loop_
_geom_torsion_atom_site_label_1
_geom_torsion_atom_site_label_2
_geom_torsion_atom_site_label_3
_geom_torsion_atom_site_label_4
_geom_torsion
_geom_torsion_site_symmetry_1
_geom_torsion_site_symmetry_2
_geom_torsion_site_symmetry_3
_geom_torsion_site_symmetry_4
_geom_torsion_publ_flag
C7 N2 N3 C6 174.9(3) . . . . ?
C19 N5 N6 C20 175.6(3) . . . . ?
C32 N8 N9 C31 176.4(3) . . . . ?
C44 N11 N12 C45 -179.8(4) . . . . ?
C6 C1 C2 C3 -0.7(6) . . . . ?
C1 C2 C3 C4 -0.3(7) . . . . ?
C1 C2 C3 Cl1 178.9(3) . . . . ?
C2 C3 C4 C5 0.9(7) . . . . ?
Cl1 C3 C4 C5 -178.3(3) . . . . ?
C3 C4 C5 C6 -0.5(7) . . . . ?
C2 C1 C6 C5 1.1(6) . . . . ?
C2 C1 C6 N3 -178.4(4) . . . . ?
C4 C5 C6 C1 -0.5(6) . . . . ?
C4 C5 C6 N3 178.9(4) . . . . ?
N2 N3 C6 C1 -179.4(4) . . . . ?
N2 N3 C6 C5 1.1(6) . . . . ?
N3 N2 C7 N1 -10.3(6) . . . . ?
N3 N2 C7 C8 170.0(4) . . . . ?
C10 N1 C7 N2 -179.1(4) . . . . ?
C10 N1 C7 C8 0.6(5) . . . . ?
N2 C7 C8 C9 -179.3(4) . . . . ?
N1 C7 C8 C9 1.0(5) . . . . ?
C7 C8 C9 C10 -2.2(5) . . . . ?
C7 N1 C10 C9 -2.0(5) . . . . ?
C7 N1 C10 C11 173.5(4) . . . . ?
C8 C9 C10 N1 2.6(5) . . . . ?
C8 C9 C10 C11 -172.4(4) . . . . ?
N1 C10 C11 C16 55.9(5) . . . . ?
C9 C10 C11 C16 -129.7(5) . . . . ?
N1 C10 C11 C12 -63.0(5) . . . . ?
C9 C10 C11 C12 111.4(5) . . . . ?
N1 C10 C11 C14 175.5(4) . . . . ?
C9 C10 C11 C14 -10.2(6) . . . . ?
C10 C11 C12 C13 -55.4(5) . . . . ?
C16 C11 C12 C13 -175.3(4) . . . . ?
C14 C11 C12 C13 65.0(5) . . . . ?
C10 C11 C14 C15 -176.1(4) . . . . ?
C16 C11 C14 C15 -55.9(5) . . . . ?
C12 C11 C14 C15 63.5(6) . . . . ?
C19 N4 C16 C17 -1.0(5) . . . . ?
C19 N4 C16 C11 173.2(4) . . . . ?
C10 C11 C16 N4 50.5(5) . . . . ?
C12 C11 C16 N4 169.8(4) . . . . ?
C14 C11 C16 N4 -69.1(5) . . . . ?
C10 C11 C16 C17 -136.7(5) . . . . ?
C12 C11 C16 C17 -17.4(6) . . . . ?
C14 C11 C16 C17 103.7(5) . . . . ?
N4 C16 C17 C18 1.2(5) . . . . ?
C11 C16 C17 C18 -172.4(4) . . . . ?
C16 C17 C18 C19 -0.9(5) . . . . ?
N6 N5 C19 C18 168.7(4) . . . . ?
N6 N5 C19 N4 -9.8(6) . . . . ?
C17 C18 C19 N5 -178.5(4) . . . . ?
C17 C18 C19 N4 0.3(5) . . . . ?
C16 N4 C19 N5 179.2(4) . . . . ?
C16 N4 C19 C18 0.5(5) . . . . ?
N5 N6 C20 C25 179.5(4) . . . . ?
N5 N6 C20 C21 -1.8(6) . . . . ?
C25 C20 C21 C22 -0.7(6) . . . . ?
N6 C20 C21 C22 -179.3(4) . . . . ?
C20 C21 C22 C23 0.1(7) . . . . ?
C21 C22 C23 C24 0.7(7) . . . . ?
C21 C22 C23 Cl2 178.5(3) . . . . ?
C22 C23 C24 C25 -0.9(7) . . . . ?
Cl2 C23 C24 C25 -178.8(4) . . . . ?
C23 C24 C25 C20 0.4(7) . . . . ?
C21 C20 C25 C24 0.4(7) . . . . ?
N6 C20 C25 C24 179.2(4) . . . . ?
C31 C26 C27 C28 0.4(6) . . . . ?
C26 C27 C28 C29 -0.3(7) . . . . ?
C26 C27 C28 Cl3 179.5(3) . . . . ?
C27 C28 C29 C30 0.3(7) . . . . ?
Cl3 C28 C29 C30 -179.4(4) . . . . ?
C28 C29 C30 C31 -0.5(7) . . . . ?
C29 C30 C31 C26 0.6(7) . . . . ?
C29 C30 C31 N9 179.4(4) . . . . ?
C27 C26 C31 C30 -0.5(6) . . . . ?
C27 C26 C31 N9 -179.2(4) . . . . ?
N8 N9 C31 C30 -175.2(4) . . . . ?
N8 N9 C31 C26 3.5(6) . . . . ?
N9 N8 C32 N7 -10.5(6) . . . . ?
N9 N8 C32 C33 169.8(4) . . . . ?
C35 N7 C32 N8 -179.0(4) . . . . ?
C35 N7 C32 C33 0.7(4) . . . . ?
N8 C32 C33 C34 -179.9(4) . . . . ?
N7 C32 C33 C34 0.4(5) . . . . ?
C32 C33 C34 C35 -1.4(5) . . . . ?
C32 N7 C35 C34 -1.6(4) . . . . ?
C32 N7 C35 C36 170.8(3) . . . . ?
C33 C34 C35 N7 1.8(5) . . . . ?
C33 C34 C35 C36 -169.7(4) . . . . ?
N7 C35 C36 C41 54.8(5) . . . . ?
C34 C35 C36 C41 -134.6(4) . . . . ?
N7 C35 C36 C39 175.7(3) . . . . ?
C34 C35 C36 C39 -13.8(6) . . . . ?
N7 C35 C36 C37 -63.9(4) . . . . ?
C34 C35 C36 C37 106.6(5) . . . . ?
C41 C36 C37 C38 -171.0(3) . . . . ?
C35 C36 C37 C38 -50.9(4) . . . . ?
C39 C36 C37 C38 68.0(4) . . . . ?
C41 C36 C39 C40 -53.1(5) . . . . ?
C35 C36 C39 C40 -174.7(3) . . . . ?
C37 C36 C39 C40 67.3(4) . . . . ?
C44 N10 C41 C42 -1.0(4) . . . . ?
C44 N10 C41 C36 174.9(3) . . . . ?
C35 C36 C41 N10 50.9(5) . . . . ?
C39 C36 C41 N10 -69.4(4) . . . . ?
C37 C36 C41 N10 168.7(3) . . . . ?
C35 C36 C41 C42 -134.3(4) . . . . ?
C39 C36 C41 C42 105.4(5) . . . . ?
C37 C36 C41 C42 -16.4(6) . . . . ?
N10 C41 C42 C43 1.4(5) . . . . ?
C36 C41 C42 C43 -174.0(4) . . . . ?
C41 C42 C43 C44 -1.2(5) . . . . ?
N12 N11 C44 C43 169.2(4) . . . . ?
N12 N11 C44 N10 -7.3(6) . . . . ?
C42 C43 C44 N11 -176.4(4) . . . . ?
C42 C43 C44 N10 0.6(5) . . . . ?
C41 N10 C44 N11 177.3(4) . . . . ?
C41 N10 C44 C43 0.3(5) . . . . ?
N11 N12 C45 C50 180.0(4) . . . . ?
N11 N12 C45 C46 2.0(6) . . . . ?
C50 C45 C46 C47 -2.2(7) . . . . ?
N12 C45 C46 C47 175.8(4) . . . . ?
C45 C46 C47 C48 1.0(7) . . . . ?
C46 C47 C48 C49 0.7(8) . . . . ?
C46 C47 C48 Cl4 179.4(4) . . . . ?
C47 C48 C49 C50 -1.2(8) . . . . ?
Cl4 C48 C49 C50 -179.9(4) . . . . ?
C48 C49 C50 C45 0.0(8) . . . . ?
C46 C45 C50 C49 1.7(7) . . . . ?
N12 C45 C50 C49 -176.5(4) . . . . ?

loop_
_cod_related_entry_id
_cod_related_entry_database
_cod_related_entry_code
1 ChemSpider 30653612
